data_1517403
loop_
_publ_author_name
'Zhou, Xue-Ming'
'Zheng, Cai-Juan'
'Chen, Guang-Ying'
'Song, Xiao-Ping'
'Han, Chang-Ri'
'Li, Gao-Nan'
'Fu, Yan-Hui'
'Chen, Wen-Hao'
'Niu, Zhi-Gang'

_publ_section_title
;
 Bioactive Anthraquinone Derivatives from the Mangrove-Derived Fungus
 Stemphylium sp. 33231.
;
_journal_issue 9
_journal_name_full 'Journal of natural products'
_journal_page_first 2021
_journal_page_last 2028
_journal_paper_doi 10.1021/np500340y
_journal_volume 77
_journal_year 2014
_chemical_absolute_configuration rmad
_chemical_formula_moiety '1.5(C2 H6 O S), C32 H26 O13, 3(O)'
_chemical_formula_sum 'C35 H35 O17.5 S1.5'
_chemical_formula_weight 783.72
_chemical_name_systematic
;
 ?
;
_space_group_crystal_system triclinic
_space_group_IT_number 1
_space_group_name_Hall 'P 1'
_space_group_name_H-M_alt 'P 1'
_symmetry_space_group_name_Hall 'P 1'
_symmetry_space_group_name_H-M 'P 1'
_atom_sites_solution_hydrogens mixed
_audit_creation_date 2014-01-04
_audit_creation_method
;
  Olex2 1.2
  (compiled Apr 23 2013 17:54:37, GUI svn.r4466)
;
_cell_angle_alpha 82.3800(14)
_cell_angle_beta 83.5029(13)
_cell_angle_gamma 79.8305(14)
_cell_formula_units_Z 2
_cell_length_a 9.18695(15)
_cell_length_b 9.48126(17)
_cell_length_c 21.1713(3)
_cell_measurement_reflns_used 24861
_cell_measurement_temperature 120.0(2)
_cell_measurement_theta_max 67.1940
_cell_measurement_theta_min 4.2030
_cell_volume 1791.47(5)
_computing_cell_refinement
;
CrysAlisPro, Agilent Technologies,
Version 1.171.36.28 (release 01-02-2013 CrysAlis171 .NET)
(compiled Feb  1 2013,16:14:44)
;
_computing_data_collection
;
CrysAlisPro, Agilent Technologies,
Version 1.171.36.28 (release 01-02-2013 CrysAlis171 .NET)
(compiled Feb  1 2013,16:14:44)
;
_computing_data_reduction
;
CrysAlisPro, Agilent Technologies,
Version 1.171.36.28 (release 01-02-2013 CrysAlis171 .NET)
(compiled Feb  1 2013,16:14:44)
;
_computing_molecular_graphics
;
O. V. Dolomanov, L. J. Bourhis, R. J. Gildea, J. A. K. Howard and H. Puschmann,
OLEX2: a complete structure solution, refinement and analysis program.
J. Appl. Cryst. (2009). 42, 339-341.
;
_computing_publication_material
;
O. V. Dolomanov, L. J. Bourhis, R. J. Gildea, J. A. K. Howard and H. Puschmann,
OLEX2: a complete structure solution, refinement and analysis program.
J. Appl. Cryst. (2009). 42, 339-341.
;
_computing_structure_refinement
;
SHELXL, G.M. Sheldrick, Acta Cryst.
(2008). A64, 112-122
;
_diffrn_ambient_temperature 120.0(2)
_diffrn_detector_area_resol_mean 10.5095
_diffrn_measured_fraction_theta_full 0.9983
_diffrn_measured_fraction_theta_max 0.5766
_diffrn_measurement_details
;
  1 omega   -1.00   24.00   1.0000    1.0000
omega____ theta____ kappa____ phi______ frames
    -       34.0000   83.0000  -80.1565 25

  2 omega  -61.00   -7.00   1.0000    1.0000
omega____ theta____ kappa____ phi______ frames
    -      -39.9089  -77.0000  120.0000 54

  3 omega  -95.00  -19.00   1.0000    1.0000
omega____ theta____ kappa____ phi______ frames
    -      -39.9089  125.0000 -150.0000 76

  4 omega    2.00   95.00   1.0000    1.0000
omega____ theta____ kappa____ phi______ frames
    -       39.9089 -125.0000 -180.0000 93

  5 omega   10.00  113.00   1.0000    1.0000
omega____ theta____ kappa____ phi______ frames
    -       39.9089   57.0000  120.0000 103

  6 omega   10.00  112.00   1.0000    1.0000
omega____ theta____ kappa____ phi______ frames
    -       39.9089   57.0000 -120.0000 102

  7 omega   14.00  116.00   1.0000    1.0000
omega____ theta____ kappa____ phi______ frames
    -       39.9089   38.0000    0.0000 102

  8 omega  -42.00  -16.00   1.0000    1.0000
omega____ theta____ kappa____ phi______ frames
    -      -50.0000  -85.0000  -94.3783 26

  9 omega  -42.00  -16.00   1.0000    1.0000
omega____ theta____ kappa____ phi______ frames
    -      -50.0000  -85.0000   -8.9338 26

 10 omega  -46.00  -19.00   1.0000    1.0000
omega____ theta____ kappa____ phi______ frames
    -      -54.0000  -82.0000  129.1080 27

 11 omega  -45.00  -19.00   1.0000    1.0000
omega____ theta____ kappa____ phi______ frames
    -      -54.0000  -81.0000  160.4884 26

 12 omega  -46.00  -19.00   1.0000    1.0000
omega____ theta____ kappa____ phi______ frames
    -      -54.0000  -82.0000   22.6228 27

 13 omega  -50.00  -23.00   1.0000    1.0000
omega____ theta____ kappa____ phi______ frames
    -      -54.0000  -80.0000   99.6798 27

 14 omega   26.00   56.00   1.0000    1.0000
omega____ theta____ kappa____ phi______ frames
    -       54.0000   76.0000  -98.5614 30

 15 omega   87.00  124.00   1.0000    1.0000
omega____ theta____ kappa____ phi______ frames
    -       62.0000   77.0000   28.9813 37

 16 omega  -54.00  -28.00   1.0000   10.0000
omega____ theta____ kappa____ phi______ frames
    -      -62.0000  -79.0000  -39.9364 26

 17 omega   28.00   55.00   1.0000    1.0000
omega____ theta____ kappa____ phi______ frames
    -       62.0000   77.0000   28.9813 27

 18 omega  -58.00  -32.00   1.0000   10.0000
omega____ theta____ kappa____ phi______ frames
    -      -66.0000  -78.0000  -81.0858 26

 19 omega  -60.00  -32.00   1.0000   10.0000
omega____ theta____ kappa____ phi______ frames
    -      -66.0000  -79.0000 -116.4474 28

 20 omega  -59.00  -32.00   1.0000   10.0000
omega____ theta____ kappa____ phi______ frames
    -      -66.0000  -77.0000    1.8029 27

 21 omega -143.00 -113.00   1.0000   10.0000
omega____ theta____ kappa____ phi______ frames
    -      -66.0000  -79.0000 -116.4474 30

 22 omega -146.00 -120.00   1.0000   10.0000
omega____ theta____ kappa____ phi______ frames
    -      -70.0000  -78.0000   59.9763 26

 23 omega   36.00   68.00   1.0000   10.0000
omega____ theta____ kappa____ phi______ frames
    -       70.0000   77.0000  -84.1945 32

 24 omega  -61.00  -36.00   1.0000   10.0000
omega____ theta____ kappa____ phi______ frames
    -      -70.0000  -77.0000 -169.2598 25

 25 omega -121.00  -95.00   1.0000   10.0000
omega____ theta____ kappa____ phi______ frames
    -      -70.0000  -77.0000 -169.2598 26

 26 omega  -62.00  -36.00   1.0000   10.0000
omega____ theta____ kappa____ phi______ frames
    -      -70.0000  -78.0000   59.9763 26

 27 omega  -70.00  -43.00   1.0000   10.0000
omega____ theta____ kappa____ phi______ frames
    -      -74.0000  -70.0000   -3.1566 27

 28 omega  -67.00  -41.00   1.0000   10.0000
omega____ theta____ kappa____ phi______ frames
    -      -74.0000  -75.0000  171.9474 26

 29 omega  -70.00  -43.00   1.0000   10.0000
omega____ theta____ kappa____ phi______ frames
    -      -74.0000  -71.0000   19.5682 27

 30 omega  -75.00  -40.00   1.0000   10.0000
omega____ theta____ kappa____ phi______ frames
    -      -74.0000  -79.0000  156.7486 35

 31 omega  -66.00  -40.00   1.0000   10.0000
omega____ theta____ kappa____ phi______ frames
    -      -74.0000  -77.0000  115.4893 26

 32 omega  -72.00  -46.00   1.0000   10.0000
omega____ theta____ kappa____ phi______ frames
    -      -78.0000  -68.0000  -43.4383 26

 33 omega  -71.00  -45.00   1.0000   10.0000
omega____ theta____ kappa____ phi______ frames
    -      -78.0000  -73.0000   75.3191 26

 34 omega  -71.00  -45.00   1.0000   10.0000
omega____ theta____ kappa____ phi______ frames
    -      -78.0000  -72.0000 -158.9992 26

 35 omega  -76.00  -50.00   1.0000   10.0000
omega____ theta____ kappa____ phi______ frames
    -      -83.0000  -75.0000  107.8554 26

 36 omega  -77.00  -50.00   1.0000   10.0000
omega____ theta____ kappa____ phi______ frames
    -      -83.0000  -76.0000  137.3984 27

 37 omega  -82.00  -50.00   1.0000   10.0000
omega____ theta____ kappa____ phi______ frames
    -      -83.0000  -74.0000 -162.6581 32

 38 omega  -76.00  -50.00   1.0000   10.0000
omega____ theta____ kappa____ phi______ frames
    -      -83.0000  -74.0000   69.0834 26

 39 omega  -85.00  -49.00   1.0000   10.0000
omega____ theta____ kappa____ phi______ frames
    -      -83.0000  -77.0000   60.0000 36

 40 omega  -81.00  -50.00   1.0000   10.0000
omega____ theta____ kappa____ phi______ frames
    -      -83.0000  -77.0000   30.0000 31

 41 omega  -79.00  -50.00   1.0000   10.0000
omega____ theta____ kappa____ phi______ frames
    -      -83.0000  -77.0000  -90.0000 29

 42 omega  -75.00  -49.00   1.0000   10.0000
omega____ theta____ kappa____ phi______ frames
    -      -83.0000  -77.0000 -180.0000 26

 43 omega -120.00  -81.00   1.0000   10.0000
omega____ theta____ kappa____ phi______ frames
    -      -83.0000  -77.0000 -180.0000 39

 44 omega  -76.00  -49.00   1.0000   10.0000
omega____ theta____ kappa____ phi______ frames
    -      -83.0000  -77.0000 -120.0000 27

 45 omega  -76.00  -49.00   1.0000   10.0000
omega____ theta____ kappa____ phi______ frames
    -      -83.0000  -77.0000    0.0000 27

 46 omega  -75.00  -49.00   1.0000   10.0000
omega____ theta____ kappa____ phi______ frames
    -      -83.0000  -77.0000  -30.0000 26

 47 omega -115.00  -90.00   1.0000   10.0000
omega____ theta____ kappa____ phi______ frames
    -      -83.0000  132.0000  -68.0000 25

 48 omega  -85.00  -51.00   1.0000   10.0000
omega____ theta____ kappa____ phi______ frames
    -      -83.0000  -77.0000  -60.0000 34

 49 omega   57.00  105.00   1.0000   10.0000
omega____ theta____ kappa____ phi______ frames
    -       93.5000  -93.0000   92.0116 48

 50 omega   62.00   95.00   1.0000   10.0000
omega____ theta____ kappa____ phi______ frames
    -       93.5000 -125.0000   60.0000 33

 51 omega   52.00  126.00   1.0000   10.0000
omega____ theta____ kappa____ phi______ frames
    -       93.5000  -93.0000  163.9242 74

 52 omega   10.00   36.00   1.0000   10.0000
omega____ theta____ kappa____ phi______ frames
    -       93.5000  -93.0000  163.9242 26

 53 omega   60.00  162.00   1.0000   10.0000
omega____ theta____ kappa____ phi______ frames
    -       93.5000   77.0000   30.0000 102

 54 omega  110.00  146.00   1.0000   10.0000
omega____ theta____ kappa____ phi______ frames
    -       93.5000   77.0000  -90.0000 36

 55 omega   61.00  106.00   1.0000   10.0000
omega____ theta____ kappa____ phi______ frames
    -       93.5000   77.0000  -90.0000 45

 56 omega   84.00  112.00   1.0000   10.0000
omega____ theta____ kappa____ phi______ frames
    -       93.5000  -61.0000 -120.0000 28

 57 omega   20.00   52.00   1.0000   10.0000
omega____ theta____ kappa____ phi______ frames
    -       93.5000  -61.0000 -120.0000 32

 58 omega   60.00   92.00   1.0000   10.0000
omega____ theta____ kappa____ phi______ frames
    -       93.5000   77.0000 -150.0000 32

 59 omega   60.00  107.00   1.0000   10.0000
omega____ theta____ kappa____ phi______ frames
    -       93.5000   77.0000    0.0000 47

 60 omega   23.00   81.00   1.0000   10.0000
omega____ theta____ kappa____ phi______ frames
    -       93.5000  -94.0000  120.0000 58

 61 omega   60.00  148.00   1.0000   10.0000
omega____ theta____ kappa____ phi______ frames
    -       93.5000   77.0000  -60.0000 88

 62 omega   60.00  148.00   1.0000   10.0000
omega____ theta____ kappa____ phi______ frames
    -       93.5000   77.0000 -180.0000 88

 63 omega  102.00  138.00   1.0000   10.0000
omega____ theta____ kappa____ phi______ frames
    -       93.5000  125.0000 -180.0000 36

 64 omega   41.00   77.00   1.0000   10.0000
omega____ theta____ kappa____ phi______ frames
    -       93.5000  -94.0000 -120.0000 36

 65 omega  123.00  149.00   1.0000   10.0000
omega____ theta____ kappa____ phi______ frames
    -       93.5000   77.0000  150.0000 26

 66 omega   61.00  111.00   1.0000   10.0000
omega____ theta____ kappa____ phi______ frames
    -       93.5000   77.0000  150.0000 50

 67 omega   87.00  139.00   1.0000   10.0000
omega____ theta____ kappa____ phi______ frames
    -       93.5000   61.0000   30.0000 52

 68 omega  136.00  171.00   1.0000   10.0000
omega____ theta____ kappa____ phi______ frames
    -       93.5000   77.0000   60.0000 35

 69 omega  130.00  156.00   1.0000   10.0000
omega____ theta____ kappa____ phi______ frames
    -       93.5000  125.0000   30.0000 26

 70 omega   60.00  119.00   1.0000   10.0000
omega____ theta____ kappa____ phi______ frames
    -       93.5000   77.0000   60.0000 59

 71 omega  129.00  163.00   1.0000   10.0000
omega____ theta____ kappa____ phi______ frames
    -       93.5000   77.0000  -30.0000 34

 72 omega   84.00  112.00   1.0000   10.0000
omega____ theta____ kappa____ phi______ frames
    -       93.5000   61.0000 -120.0000 28

 73 omega   62.00  109.00   1.0000   10.0000
omega____ theta____ kappa____ phi______ frames
    -       93.5000   77.0000  -30.0000 47

 74 omega  134.00  171.00   1.0000   10.0000
omega____ theta____ kappa____ phi______ frames
    -       93.5000   77.0000   90.0000 37

 75 omega  113.00  166.00   1.0000   10.0000
omega____ theta____ kappa____ phi______ frames
    -       93.5000   15.0000   90.0000 53

 76 omega   34.00   89.00   1.0000   10.0000
omega____ theta____ kappa____ phi______ frames
    -       93.5000   15.0000   90.0000 55

 77 omega   60.00  114.00   1.0000   10.0000
omega____ theta____ kappa____ phi______ frames
    -       93.5000   77.0000   90.0000 54

 78 omega  113.00  149.00   1.0000   10.0000
omega____ theta____ kappa____ phi______ frames
    -       93.5000  125.0000  120.0000 36

 79 omega  133.00  158.00   1.0000   10.0000
omega____ theta____ kappa____ phi______ frames
    -       93.5000   30.0000  -30.0000 25

 80 omega   98.00  143.00   1.0000   10.0000
omega____ theta____ kappa____ phi______ frames
    -       93.5000   45.0000  -90.0000 45

 81 omega   31.00   76.00   1.0000   10.0000
omega____ theta____ kappa____ phi______ frames
    -       93.5000  -45.0000  120.0000 45

 82 omega  121.00  155.00   1.0000   10.0000
omega____ theta____ kappa____ phi______ frames
    -       93.5000   45.0000  120.0000 34

 83 omega   78.00  118.00   1.0000   10.0000
omega____ theta____ kappa____ phi______ frames
    -       93.5000   30.0000  -30.0000 40

 84 omega   65.00  169.00   1.0000   10.0000
omega____ theta____ kappa____ phi______ frames
    -       93.5000   30.0000 -120.0000 104

 85 omega   27.00   71.00   1.0000   10.0000
omega____ theta____ kappa____ phi______ frames
    -       93.5000  -94.0000  -60.0000 44

 86 omega   35.00   63.00   1.0000   10.0000
omega____ theta____ kappa____ phi______ frames
    -       93.5000  -94.0000  150.0000 28

 87 omega   31.00   79.00   1.0000   10.0000
omega____ theta____ kappa____ phi______ frames
    -       93.5000 -125.0000  120.0000 48

 88 omega  130.00  162.00   1.0000   10.0000
omega____ theta____ kappa____ phi______ frames
    -       93.5000   77.0000  120.0000 32

 89 omega  107.00  149.00   1.0000   10.0000
omega____ theta____ kappa____ phi______ frames
    -       93.5000   30.0000 -180.0000 42

 90 omega   66.00   99.00   1.0000   10.0000
omega____ theta____ kappa____ phi______ frames
    -       93.5000   30.0000 -180.0000 33

 91 omega   61.00   96.00   1.0000   10.0000
omega____ theta____ kappa____ phi______ frames
    -       93.5000   77.0000  120.0000 35

 92 omega   91.00  131.00   1.0000   10.0000
omega____ theta____ kappa____ phi______ frames
    -       93.5000  -15.0000  150.0000 40

 93 omega   73.00   99.00   1.0000   10.0000
omega____ theta____ kappa____ phi______ frames
    -       93.5000  -68.0000  136.4341 26

 94 omega   25.00   65.00   1.0000   10.0000
omega____ theta____ kappa____ phi______ frames
    -       93.5000  -15.0000  150.0000 40

 95 omega   37.00   74.00   1.0000   10.0000
omega____ theta____ kappa____ phi______ frames
    -       93.5000  -45.0000  150.0000 37

 96 omega   63.00  112.00   1.0000   10.0000
omega____ theta____ kappa____ phi______ frames
    -       93.5000  -84.0000 -117.1272 49

 97 omega  137.00  167.00   1.0000   10.0000
omega____ theta____ kappa____ phi______ frames
    -       93.5000   77.0000 -120.0000 30

 98 omega   61.00   93.00   1.0000   10.0000
omega____ theta____ kappa____ phi______ frames
    -       93.5000   77.0000 -120.0000 32

 99 omega   19.00  101.00   1.0000   10.0000
omega____ theta____ kappa____ phi______ frames
    -       93.5000  -89.0000   39.5474 82
;
_diffrn_measurement_device_type 'Xcalibur, Atlas, Gemini ultra'
_diffrn_measurement_method '\w scans'
_diffrn_orient_matrix_UB_11 -0.0408331000
_diffrn_orient_matrix_UB_12 0.1646380000
_diffrn_orient_matrix_UB_13 -0.0159280000
_diffrn_orient_matrix_UB_21 0.0281703000
_diffrn_orient_matrix_UB_22 -0.0165468000
_diffrn_orient_matrix_UB_23 -0.0719742000
_diffrn_orient_matrix_UB_31 -0.1637425000
_diffrn_orient_matrix_UB_32 -0.0154170000
_diffrn_orient_matrix_UB_33 -0.0013242000
_diffrn_radiation_monochromator mirror
_diffrn_radiation_type 'Cu K\a'
_diffrn_radiation_wavelength 1.5418
_diffrn_reflns_av_R_equivalents 0.0377
_diffrn_reflns_av_unetI/netI 0.0319
_diffrn_reflns_Laue_measured_fraction_full 0.974
_diffrn_reflns_Laue_measured_fraction_max 1.000
_diffrn_reflns_limit_h_max 10
_diffrn_reflns_limit_h_min -10
_diffrn_reflns_limit_k_max 11
_diffrn_reflns_limit_k_min -11
_diffrn_reflns_limit_l_max 25
_diffrn_reflns_limit_l_min -25
_diffrn_reflns_number 44571
_diffrn_reflns_point_group_measured_fraction_full 0.953
_diffrn_reflns_point_group_measured_fraction_max 0.977
_diffrn_reflns_theta_full 67.684
_diffrn_reflns_theta_max 66.591
_diffrn_reflns_theta_min 4.232
_diffrn_source 'Enhance Ultra (Cu) X-ray Source'
_exptl_absorpt_coefficient_mu 1.780
_exptl_absorpt_correction_T_max 1.00000
_exptl_absorpt_correction_T_min 0.75564
_exptl_absorpt_correction_type multi-scan
_exptl_absorpt_process_details
;
CrysAlisPro, Agilent Technologies,
Version 1.171.36.28 (release 01-02-2013 CrysAlis171 .NET)
(compiled Feb  1 2013,16:14:44)
Empirical absorption correction using spherical harmonics,
 implemented in SCALE3 ABSPACK scaling algorithm.
;
_exptl_crystal_colour
;
;
_exptl_crystal_density_diffrn 1.453
_exptl_crystal_description
;
;
_exptl_crystal_F_000 818
_refine_diff_density_max 0.752
_refine_diff_density_min -0.805
_refine_diff_density_rms 0.073
_refine_ls_abs_structure_details
;
 Flack x determined using 5498 quotients [(I+)-(I-)]/[(I+)+(I-)]
 (Parsons and Flack (2004), Acta Cryst. A60, s61).
;
_refine_ls_abs_structure_Flack 0.010(9)
_refine_ls_extinction_method none
_refine_ls_goodness_of_fit_ref 1.057
_refine_ls_hydrogen_treatment mixed
_refine_ls_matrix_type full
_refine_ls_number_parameters 1026
_refine_ls_number_reflns 12348
_refine_ls_number_restraints 40
_refine_ls_restrained_S_all 1.066
_refine_ls_R_factor_all 0.0531
_refine_ls_R_factor_gt 0.0496
_refine_ls_shift/su_max 0.001
_refine_ls_shift/su_mean 0.000
_refine_ls_structure_factor_coef Fsqd
_refine_ls_weighting_details
;
 w=1/[\s^2^(Fo^2^)+(0.1016P)^2^+0.8870P]
 where P=(Fo^2^+2Fc^2^)/3
;
_refine_ls_weighting_scheme calc
_refine_ls_wR_factor_gt 0.1394
_refine_ls_wR_factor_ref 0.1451
_reflns_Friedel_coverage 0.955
_reflns_Friedel_fraction_full 0.931
_reflns_Friedel_fraction_max 0.955
_reflns_number_gt 11844
_reflns_number_total 12348
_reflns_threshold_expression 'I > 2\s(I)'
_cod_data_source_file np500340y_si_002.cif
_cod_data_source_block zxm945c_unmerged
_cod_depositor_comments
;
Adding full bibliography for 1517403--1517406.cif.

2019-08-17
Z value and formula fixed to values more according to usual
chemical conventions.                 miguel
;
_cod_original_formula_sum 'C70 H70 O35 S3'
_cod_original_formula_weight 1567.44
_cod_original_formula_moiety '3(C2 H6 O S), 2(C32 H26 O13), 6(O)'
_cod_original_formula_units_Z 1
_cod_database_code 1517403
_chemical_oxdiff_formula 'C1 O1'
_reflns_odcompleteness_completeness 99.83
_reflns_odcompleteness_iscentric 1
_reflns_odcompleteness_theta 66.97
_olex2_refinement_description
;
1. Fixed Uiso
 At 1.2 times of:
  All C(H) groups
 At 1.5 times of:
  All C(H,H,H) groups, All O(H) groups
2. Restrained distances
 S7A-C5A
 1.78 with sigma of 0.02
 S7A-C6A
 1.78 with sigma of 0.02
 C5-S7
 1.78 with sigma of 0.02
 S7-C6
 1.78 with sigma of 0.02
 O67-H67
 0.84 with sigma of 0.02
 C8-C1
 2.7 with sigma of 0.04
 C4-O9
 2.6 with sigma of 0.04
 C5A-C6A
 2.6 with sigma of 0.04
 O7-C6A
 2.6 with sigma of 0.04
 O7-C5A
 2.6 with sigma of 0.04
 C5-C6
 2.6 with sigma of 0.04
 O7-C6
 2.6 with sigma of 0.04
 O7-C5
 2.6 with sigma of 0.04
3. Uiso/Uaniso restraints and constraints
Uanis(C5A) \\sim Ueq, Uanis(C5) \\sim Ueq, Uanis(C6) \\sim Ueq, Uanis(C6A) \\sim Ueq: with sigma of 0.05 and sigma for terminal atoms of 0.01
Uanis(S7) = Uanis(S7A)
Uanis(C6) = Uanis(C6A)
Uanis(C5) = Uanis(C5A)
Uanis(O1A) = Uanis(O1D)
Uanis(O1B) = Uanis(O0AA)
4. Others
 Sof(S7A)=Sof(C6A)=Sof(H6AA)=Sof(H6AB)=Sof(H6AC)=Sof(C5A)=Sof(H5AA)=Sof(H5AB)=
 Sof(H5AC)=1-FVAR(1)
 Sof(S7)=Sof(C5)=Sof(H5A)=Sof(H5B)=Sof(H5C)=Sof(C6)=Sof(H6A)=Sof(H6B)=Sof(H6C)=
 FVAR(1)
 Sof(O0AA)=Sof(O1D)=1-FVAR(2)
 Sof(O1A)=Sof(O1B)=FVAR(2)
5.a Ternary CH refined with riding coordinates:
 C75(H75), C82(H82), C89(H89), C91(H91), C93(H93)
5.b Aromatic/amide H refined with riding coordinates:
 C25(H25), C26(H26), C36(H36), C39(H39), C44(H44), C45(H45), C53(H53), C79(H79)
5.c Tetrahedral OH refined with riding coordinates:
 O57(H57)
5.d Idealised Me refined as rotating group:
 C70(H70A,H70B,H70C), C71(H71A,H71B,H71C), C73(H73A,H73B,H73C), C78(H78A,H78B,
 H78C), C86(H86A,H86B,H86C), C87(H87A,H87B,H87C), C92(H92A,H92B,H92C), C8(H8A,
 H8B,H8C), C1(H1A,H1B,H1C), C2(H2A,H2B,H2C), C3(H3A,H3B,H3C), C4(H4A,H4B,H4C),
 C5(H5A,H5B,H5C), C6(H6A,H6B,H6C), C6A(H6AA,H6AB,H6AC), C5A(H5AA,H5AB,H5AC)
5.e Idealised tetrahedral OH refined as rotating group:
 O1(H1), O3(H3), O6(H6), O14(H14), O19(H19), O21(H21), O55(H55), O58(H58),
 O68(H68), O77(H77), O81(H81), O83(H83)
;
_shelx_space_group_comment
;
The symmetry employed for this shelxl refinement is uniquely defined
by the following loop, which should always be used as a source of
symmetry information in preference to the above space-group names.
They are only intended as comments.
;
_shelxl_version_number 2013-2

loop_
_space_group_symop_operation_xyz
'x, y, z'

loop_
_atom_site_label
_atom_site_type_symbol
_atom_site_fract_x
_atom_site_fract_y
_atom_site_fract_z
_atom_site_U_iso_or_equiv
_atom_site_adp_type
_atom_site_occupancy
_atom_site_site_symmetry_order
_atom_site_calc_flag
_atom_site_refinement_flags_posn
_atom_site_refinement_flags_adp
_atom_site_refinement_flags_occupancy
_atom_site_disorder_assembly
_atom_site_disorder_group
S2 S 0.28421(9) 0.91338(8) 1.42155(4) 0.03019(18) Uani 1 1 d . . . . .
S1 S 0.64863(9) 0.48978(8) 1.99001(4) 0.03305(19) Uani 1 1 d . . . . .
O4 O 0.2842(2) 1.1531(2) 1.68227(9) 0.0208(5) Uani 1 1 d . . . . .
H1 H 0.3288 1.1126 1.6509 0.031 Uiso 1 1 calc R U . . .
O2 O 0.4572(2) 0.9513(2) 1.62932(9) 0.0220(5) Uani 1 1 d . . . . .
O17 O 0.6884(2) 0.2545(2) 1.72337(9) 0.0212(5) Uani 1 1 d . . . . .
H3 H 0.6483 0.3011 1.7536 0.032 Uiso 1 1 calc R U . . .
O15 O 0.5156(2) 0.4559(2) 1.77655(9) 0.0217(5) Uani 1 1 d . . . . .
O19 O 0.2288(2) 0.2762(2) 1.54797(9) 0.0222(5) Uani 1 1 d . . . . .
O1 O 0.8410(2) 0.5197(2) 1.58159(9) 0.0239(5) Uani 1 1 d . . . . .
H6 H 0.7818 0.5470 1.5533 0.036 Uiso 1 1 calc R U . . .
C1a' C 0.3862(3) 0.7593(3) 2.07510(13) 0.0198(6) Uani 1 1 d . . . . .
O5 O 0.3560(2) 1.2085(2) 1.89539(9) 0.0227(5) Uani 1 1 d . . . . .
C10a C 0.5498(3) 0.9496(3) 1.79266(13) 0.0161(6) Uani 1 1 d . . . . .
O18 O 0.6268(2) 0.2064(2) 1.50788(9) 0.0219(5) Uani 1 1 d . . . . .
O3 O 0.7402(2) 0.7858(2) 1.84375(9) 0.0228(5) Uani 1 1 d . . . . .
O6 O 0.7536(2) 1.1270(2) 1.85640(9) 0.0231(5) Uani 1 1 d . . . . .
O16 O 0.2353(3) 0.6229(3) 1.56226(10) 0.0319(6) Uani 1 1 d . . . . .
O14 O 0.1188(2) 0.8820(2) 1.82570(10) 0.0245(5) Uani 1 1 d . . . . .
H14 H 0.1777 0.8570 1.8543 0.037 Uiso 1 1 calc R U . . .
C9a C 0.4760(3) 0.9901(3) 1.73581(13) 0.0166(6) Uani 1 1 d . . . . .
C9aB C 0.4971(3) 0.4184(3) 1.66972(12) 0.0159(6) Uani 1 1 d . . . . .
C5 C 0.5076(3) 1.0234(3) 1.84531(12) 0.0171(6) Uani 1 1 d . . . . .
C5B C 0.4701(3) 0.3890(3) 1.55892(12) 0.0171(6) Uani 1 1 d . . . . .
O7 O 0.7622(2) 0.9742(2) 2.07867(9) 0.0268(5) Uani 1 1 d . . . . .
H19 H 0.7064 0.9431 2.1097 0.040 Uiso 1 1 calc R U . . .
C5' C 0.5777(3) 0.9913(3) 1.90706(12) 0.0167(6) Uani 1 1 d . . . . .
O20 O 0.1864(2) 0.4677(2) 1.33054(9) 0.0269(5) Uani 1 1 d . . . . .
H21 H 0.2230 0.5253 1.3021 0.040 Uiso 1 1 calc R U . . .
C2B C 0.1685(3) 0.8074(3) 1.77493(13) 0.0186(6) Uani 1 1 d . . . . .
C9a'B C 0.3797(3) 0.5244(3) 1.38590(12) 0.0180(6) Uani 1 1 d . . . . .
C24 C 0.4384(3) 0.6082(3) 1.32989(13) 0.0197(6) Uani 1 1 d . . . . .
C1 C 0.6845(3) 0.7147(3) 1.62937(12) 0.0188(6) Uani 1 1 d . . . . .
H25 H 0.6354 0.7447 1.5915 0.023 Uiso 1 1 calc R U . . .
C7'B C 0.2027(3) 0.3725(3) 1.43771(13) 0.0203(6) Uani 1 1 d . . . . .
H26 H 0.1196 0.3265 1.4360 0.024 Uiso 1 1 calc R U . . .
C1aB C 0.3298(3) 0.6181(3) 1.72369(12) 0.0161(6) Uani 1 1 d . . . . .
C9a' C 0.5799(3) 0.9067(3) 2.02100(12) 0.0175(6) Uani 1 1 d . . . . .
C5'B C 0.3975(3) 0.4220(3) 1.49799(12) 0.0166(6) Uani 1 1 d . . . . .
C4a C 0.7157(3) 0.7456(3) 1.73818(12) 0.0164(6) Uani 1 1 d . . . . .
C1a C 0.6424(3) 0.7895(3) 1.68231(13) 0.0167(6) Uani 1 1 d . . . . .
C6'B C 0.2722(3) 0.3562(3) 1.49356(13) 0.0174(6) Uani 1 1 d . . . . .
C6 C 0.3892(3) 1.1421(3) 1.84173(13) 0.0187(6) Uani 1 1 d . . . . .
C3 C 0.8735(3) 0.5521(3) 1.68690(13) 0.0184(6) Uani 1 1 d . . . . .
C10 C 0.6744(3) 0.8236(3) 1.79523(12) 0.0158(6) Uani 1 1 d . . . . .
C1B C 0.2844(3) 0.6913(3) 1.77723(13) 0.0185(6) Uani 1 1 d . . . . .
H36 H 0.3328 0.6620 1.8153 0.022 Uiso 1 1 calc R U . . .
C2 C 0.7980(3) 0.5963(3) 1.63132(13) 0.0182(6) Uani 1 1 d . . . . .
C8'B C 0.2559(3) 0.4571(3) 1.38399(13) 0.0207(6) Uani 1 1 d . . . . .
C7 C 0.3159(3) 1.1827(3) 1.78720(13) 0.0193(6) Uani 1 1 d . . . . .
H39 H 0.2363 1.2616 1.7857 0.023 Uiso 1 1 calc R U . . .
C10B C 0.3014(3) 0.5851(3) 1.61042(13) 0.0191(6) Uani 1 1 d . . . . .
C9 C 0.5202(3) 0.9139(3) 1.67941(13) 0.0182(6) Uani 1 1 d . . . . .
C10a'B C 0.4493(3) 0.5061(3) 1.44450(12) 0.0162(6) Uani 1 1 d . . . . .
C3B C 0.0961(3) 0.8541(3) 1.71862(13) 0.0178(6) Uani 1 1 d . . . . .
C7B C 0.6597(3) 0.2280(3) 1.61757(13) 0.0169(6) Uani 1 1 d . . . . .
H44 H 0.7388 0.1486 1.6191 0.020 Uiso 1 1 calc R U . . .
C4 C 0.8305(3) 0.6278(3) 1.73895(13) 0.0176(6) Uani 1 1 d . . . . .
H45 H 0.8806 0.5989 1.7766 0.021 Uiso 1 1 calc R U . . .
C6' C 0.7052(3) 1.0543(3) 1.91145(12) 0.0176(6) Uani 1 1 d . . . . .
C4aB C 0.2588(3) 0.6611(3) 1.66716(12) 0.0173(6) Uani 1 1 d . . . . .
C9B C 0.4533(3) 0.4940(3) 1.72602(13) 0.0173(6) Uani 1 1 d . . . . .
C4a' C 0.3173(3) 0.7797(3) 2.02139(13) 0.0194(6) Uani 1 1 d . . . . .
C10a' C 0.5170(3) 0.9182(3) 1.96206(13) 0.0164(6) Uani 1 1 d . . . . .
C6B C 0.5889(3) 0.2701(3) 1.56231(13) 0.0177(6) Uani 1 1 d . . . . .
O22 O 0.6193(2) 0.5964(2) 1.49783(9) 0.0273(5) Uani 1 1 d . . . . .
C4B C 0.1422(3) 0.7795(3) 1.66623(13) 0.0183(6) Uani 1 1 d . . . . .
H53 H 0.0936 0.8091 1.6282 0.022 Uiso 1 1 calc R U . . .
C4a'B C 0.6390(3) 0.6574(3) 1.38674(12) 0.0173(6) Uani 1 1 d . . . . .
O10 O 0.2067(2) 0.5976(2) 1.98700(10) 0.0232(5) Uani 1 1 d . . . . .
H55 H 0.1399 0.5968 1.9631 0.035 Uiso 1 1 calc R U . . .
C8' C 0.7022(3) 0.9727(3) 2.02363(13) 0.0210(6) Uani 1 1 d . . . . .
O26 O 0.8412(3) 0.8528(3) 1.21590(10) 0.0375(6) Uani 1 1 d . . . . .
H57 H 0.8717 0.8028 1.1857 0.056 Uiso 1 1 calc R U . . .
O12 O 0.1349(3) 0.5659(3) 2.19178(11) 0.0358(6) Uani 1 1 d . . . . .
H58 H 0.1034 0.4873 2.1937 0.054 Uiso 1 1 calc R U . . .
C8 C 0.3596(3) 1.1069(3) 1.73450(12) 0.0175(6) Uani 1 1 d . . . . .
O9 O 0.3180(2) 0.8632(2) 1.91250(10) 0.0289(5) Uani 1 1 d . . . . .
C8B C 0.6155(3) 0.3015(3) 1.67117(12) 0.0178(6) Uani 1 1 d . . . . .
C10' C 0.3789(3) 0.8558(3) 1.96158(13) 0.0193(6) Uani 1 1 d . . . . .
O21 O 0.3695(2) 0.6433(2) 1.28139(9) 0.0265(5) Uani 1 1 d . . . . .
C64 C 0.5711(3) 0.5859(3) 1.44707(13) 0.0185(6) Uani 1 1 d . . . . .
O8 O 0.5608(2) 0.8313(2) 2.13184(10) 0.0295(5) Uani 1 1 d . . . . .
C1a'B C 0.5818(3) 0.6583(3) 1.33069(12) 0.0171(6) Uani 1 1 d . . . . .
O25 O 0.6778(2) 0.5998(2) 1.22598(9) 0.0247(5) Uani 1 1 d D . . . .
O23 O 0.8953(2) 0.6151(2) 1.40283(11) 0.0317(5) Uani 1 1 d . . . . .
H68 H 0.9628 0.6496 1.4161 0.048 Uiso 1 1 calc R U . . .
C10aB C 0.4253(3) 0.4606(3) 1.61256(12) 0.0164(6) Uani 1 1 d . . . . .
C12'B C 0.0932(3) 0.2177(3) 1.55004(14) 0.0219(6) Uani 1 1 d . . . . .
H70A H 0.1051 0.1485 1.5186 0.033 Uiso 1 1 calc R U . . .
H70B H 0.0113 0.2961 1.5400 0.033 Uiso 1 1 calc R U . . .
H70C H 0.0712 0.1689 1.5929 0.033 Uiso 1 1 calc R U . . .
C12 C 0.2373(4) 1.3297(3) 1.89594(15) 0.0274(7) Uani 1 1 d . . . . .
H71A H 0.2605 1.4054 1.8620 0.041 Uiso 1 1 calc R U . . .
H71B H 0.2259 1.3672 1.9375 0.041 Uiso 1 1 calc R U . . .
H71C H 0.1447 1.2990 1.8887 0.041 Uiso 1 1 calc R U . . .
C73 C -0.0258(3) 0.9822(3) 1.71685(13) 0.0205(6) Uani 1 1 d . . . . .
H73A H -0.0975 0.9711 1.7544 0.031 Uiso 1 1 calc R U . . .
H73B H -0.0760 0.9893 1.6778 0.031 Uiso 1 1 calc R U . . .
H73C H 0.0164 1.0701 1.7172 0.031 Uiso 1 1 calc R U . . .
C9' C 0.5155(3) 0.8310(3) 2.07865(13) 0.0208(6) Uani 1 1 d . . . . .
C1'B C 0.6574(3) 0.7115(3) 1.26703(12) 0.0202(6) Uani 1 1 d . . . . .
H75 H 0.5890 0.7957 1.2473 0.024 Uiso 1 1 calc R U . . .
O24 O 0.6736(3) 0.9457(2) 1.33566(12) 0.0320(6) Uani 1 1 d . . . . .
H77 H 0.6960 1.0232 1.3163 0.048 Uiso 1 1 calc R U . . .
C12' C 0.8851(3) 1.1908(3) 1.85616(14) 0.0244(7) Uani 1 1 d . . . . .
H78A H 0.9073 1.2416 1.8137 0.037 Uiso 1 1 calc R U . . .
H78B H 0.9691 1.1150 1.8665 0.037 Uiso 1 1 calc R U . . .
H78C H 0.8684 1.2593 1.8881 0.037 Uiso 1 1 calc R U . . .
C7' C 0.7686(3) 1.0428(3) 1.96891(14) 0.0212(6) Uani 1 1 d . . . . .
H79 H 0.8559 1.0822 1.9708 0.025 Uiso 1 1 calc R U . . .
C3'B C 0.8011(3) 0.8341(3) 1.33267(13) 0.0199(6) Uani 1 1 d . . . . .
O11 O 0.0604(2) 0.8351(2) 2.10995(11) 0.0287(5) Uani 1 1 d . . . . .
H81 H -0.0286 0.8708 2.1051 0.043 Uiso 1 1 calc R U . . .
C82 C 0.3353(3) 0.6705(3) 2.13647(14) 0.0233(7) Uani 1 1 d . . . . .
H82 H 0.3094 0.7335 2.1717 0.028 Uiso 1 1 calc R U . . .
O13 O 0.4570(2) 0.5585(2) 2.15242(10) 0.0254(5) Uani 1 1 d . . . . .
H83 H 0.5157 0.5913 2.1721 0.038 Uiso 1 1 calc R U . . .
C11 C 0.9960(3) 0.4235(3) 1.68773(14) 0.0230(7) Uani 1 1 d . . . . .
H86A H 0.9534 0.3356 1.6881 0.034 Uiso 1 1 calc R U . . .
H86B H 1.0484 0.4167 1.7261 0.034 Uiso 1 1 calc R U . . .
H86C H 1.0658 0.4346 1.6495 0.034 Uiso 1 1 calc R U . . .
C87 C 0.7391(4) 0.0790(3) 1.50954(15) 0.0272(7) Uani 1 1 d . . . . .
H87A H 0.7594 0.0469 1.4668 0.041 Uiso 1 1 calc R U . . .
H87B H 0.7039 0.0022 1.5400 0.041 Uiso 1 1 calc R U . . .
H87C H 0.8304 0.1012 1.5230 0.041 Uiso 1 1 calc R U . . .
C4'B C 0.7709(3) 0.7266(3) 1.39197(13) 0.0188(6) Uani 1 1 d . . . . .
H89 H 0.7494 0.7812 1.4302 0.023 Uiso 1 1 calc R U . . .
C2'B C 0.8043(3) 0.7611(3) 1.27223(13) 0.0231(7) Uani 1 1 d . . . . .
C91 C 0.1729(3) 0.7247(3) 2.01868(14) 0.0207(6) Uani 1 1 d . . . . .
H91 H 0.1062 0.7995 1.9927 0.025 Uiso 1 1 calc R U . . .
C11'B C 0.9434(3) 0.8923(3) 1.33468(14) 0.0236(7) Uani 1 1 d . . . . .
H92A H 0.9557 0.9646 1.2977 0.035 Uiso 1 1 calc R U . . .
H92B H 1.0278 0.8132 1.3334 0.035 Uiso 1 1 calc R U . . .
H92C H 0.9388 0.9368 1.3742 0.035 Uiso 1 1 calc R U . . .
C93 C 0.2033(4) 0.6002(3) 2.12898(14) 0.0260(7) Uani 1 1 d . . . . .
H93 H 0.2402 0.5086 2.1095 0.031 Uiso 1 1 calc R U . . .
C95 C 0.0947(3) 0.6974(3) 2.08591(15) 0.0253(7) Uani 1 1 d . . . . .
S3 S 0.09125(19) 1.14444(15) 2.17619(8) 0.0641(4) Uani 0.808(2) 1 d D . P A 1
O27 O 0.1333(3) 0.9655(3) 1.45344(12) 0.0344(6) Uani 1 1 d D . . . .
O28 O 0.8068(3) 0.4167(3) 1.97703(13) 0.0393(6) Uani 1 1 d . . . . .
O30 O 0.9899(3) 0.5964(3) 1.90893(11) 0.0325(6) Uani 1 1 d . . . . .
O37 O 0.9840(3) 0.7436(3) 1.49454(12) 0.0410(6) Uani 1 1 d . . . . .
C14 C 0.5640(4) 0.4972(4) 1.91733(17) 0.0359(8) Uani 1 1 d D . . . .
H8A H 0.6020 0.5696 1.8853 0.054 Uiso 1 1 calc R U . . .
H8B H 0.4561 0.5235 1.9255 0.054 Uiso 1 1 calc R U . . .
H8C H 0.5876 0.4026 1.9014 0.054 Uiso 1 1 calc R U . . .
C13 C 0.5493(5) 0.3585(4) 2.0350(2) 0.0490(11) Uani 1 1 d D . . . .
H1A H 0.5683 0.2704 2.0138 0.074 Uiso 1 1 calc R U . . .
H1B H 0.4427 0.3965 2.0377 0.074 Uiso 1 1 calc R U . . .
H1C H 0.5822 0.3365 2.0782 0.074 Uiso 1 1 calc R U . . .
C11' C -0.0447(4) 0.6333(4) 2.08345(16) 0.0297(7) Uani 1 1 d . . . . .
H2A H -0.0953 0.6203 2.1266 0.045 Uiso 1 1 calc R U . . .
H2B H -0.0175 0.5396 2.0668 0.045 Uiso 1 1 calc R U . . .
H2C H -0.1112 0.6985 2.0554 0.045 Uiso 1 1 calc R U . . .
C15 C 0.4138(4) 0.9731(4) 1.46402(18) 0.0401(9) Uani 1 1 d . . . . .
H3A H 0.3857 1.0770 1.4665 0.060 Uiso 1 1 calc R U . . .
H3B H 0.5133 0.9536 1.4416 0.060 Uiso 1 1 calc R U . . .
H3C H 0.4138 0.9217 1.5073 0.060 Uiso 1 1 calc R U . . .
C16 C 0.3039(4) 1.0313(4) 1.34926(18) 0.0399(9) Uani 1 1 d D . . . .
H4A H 0.2334 1.0173 1.3201 0.060 Uiso 1 1 calc R U . . .
H4B H 0.4054 1.0098 1.3290 0.060 Uiso 1 1 calc R U . . .
H4C H 0.2838 1.1315 1.3589 0.060 Uiso 1 1 calc R U . . .
O29 O 0.1058(5) 1.2741(4) 2.2098(2) 0.0747(11) Uani 1 1 d D . . . .
O32 O 0.4183(5) 0.2948(5) 2.2155(3) 0.1100(17) Uani 1 1 d . . . . .
O33 O 0.8403(5) 0.3434(5) 2.2787(2) 0.0456(10) Uani 0.631(4) 1 d . . P B 1
O36 O 0.8501(5) 0.3403(5) 2.4065(3) 0.0548(11) Uani 0.631(4) 1 d . . P B 1
S4 S 0.1380(8) 1.2289(6) 2.1398(4) 0.0641(4) Uani 0.192(2) 1 d D . P A 2
O31 O 0.6896(6) 1.1519(5) 2.2384(2) 0.0921(15) Uani 1 1 d . . . . .
O35 O 0.6550(9) 0.2286(8) 2.3513(5) 0.0548(11) Uani 0.369(4) 1 d . . P B 2
C20 C -0.0341(11) 1.1988(11) 2.1143(5) 0.106(3) Uani 0.808(2) 1 d D U P A 1
H5A H -0.0258 1.2974 2.0953 0.159 Uiso 0.808(2) 1 calc R U P A 1
H5B H -0.1362 1.1952 2.1329 0.159 Uiso 0.808(2) 1 calc R U P A 1
H5C H -0.0083 1.1332 2.0812 0.159 Uiso 0.808(2) 1 calc R U P A 1
C18 C 0.2537(13) 1.1347(12) 2.1135(5) 0.121(3) Uani 0.808(2) 1 d D U P A 1
H6A H 0.2432 1.2229 2.0834 0.181 Uiso 0.808(2) 1 calc R U P A 1
H6B H 0.2568 1.0511 2.0904 0.181 Uiso 0.808(2) 1 calc R U P A 1
H6C H 0.3459 1.1250 2.1341 0.181 Uiso 0.808(2) 1 calc R U P A 1
C17 C 0.228(4) 1.051(2) 2.1698(19) 0.121(3) Uani 0.192(2) 1 d D U P A 2
H6AA H 0.2702 0.9973 2.1337 0.181 Uiso 0.192(2) 1 calc R U P A 2
H6AB H 0.1546 0.9995 2.1962 0.181 Uiso 0.192(2) 1 calc R U P A 2
H6AC H 0.3069 1.0597 2.1957 0.181 Uiso 0.192(2) 1 calc R U P A 2
C19 C -0.059(2) 1.184(4) 2.1553(19) 0.106(3) Uani 0.192(2) 1 d D U P A 2
H5AA H -0.1294 1.2675 2.1392 0.159 Uiso 0.192(2) 1 calc R U P A 2
H5AB H -0.0825 1.1606 2.2013 0.159 Uiso 0.192(2) 1 calc R U P A 2
H5AC H -0.0648 1.1012 2.1331 0.159 Uiso 0.192(2) 1 calc R U P A 2
O34 O 0.8787(9) 0.4016(8) 2.3091(4) 0.0456(10) Uani 0.369(4) 1 d . . P B 2
H67 H 0.734(4) 0.527(3) 1.242(2) 0.065(15) Uiso 1 1 d D . . . .
H90 H 0.868(4) 0.685(4) 1.2733(16) 0.020(8) Uiso 1 1 d . . . . .

loop_
_atom_site_aniso_label
_atom_site_aniso_U_11
_atom_site_aniso_U_22
_atom_site_aniso_U_33
_atom_site_aniso_U_23
_atom_site_aniso_U_13
_atom_site_aniso_U_12
S2 0.0291(4) 0.0278(3) 0.0354(4) -0.0112(3) -0.0007(3) -0.0050(3)
S1 0.0376(4) 0.0281(3) 0.0337(4) -0.0098(3) -0.0040(3) -0.0011(3)
O4 0.0266(10) 0.0263(9) 0.0106(8) 0.0005(7) -0.0064(7) 0.0004(8)
O4 0.0212(9) 0.0238(9) 0.0160(8) 0.0013(7) -0.0084(7) 0.0021(7)
O2 0.0246(10) 0.0243(9) 0.0168(8) 0.0006(7) -0.0097(7) -0.0006(8)
O17 0.0226(10) 0.0236(9) 0.0160(8) -0.0007(7) -0.0058(7) 0.0009(8)
O17 0.0288(10) 0.0241(9) 0.0133(8) -0.0018(7) -0.0059(8) 0.0042(8)
O19 0.0242(10) 0.0274(9) 0.0157(9) 0.0024(8) -0.0017(7) -0.0098(8)
O19 0.0275(10) 0.0214(9) 0.0173(8) -0.0051(7) -0.0026(8) 0.0034(8)
O1 0.0315(11) 0.0238(9) 0.0161(9) -0.0050(7) -0.0024(8) -0.0015(8)
C1a' 0.0211(13) 0.0233(12) 0.0147(12) -0.0053(10) 0.0012(10) -0.0025(10)
C10a 0.0164(12) 0.0167(11) 0.0143(11) 0.0029(9) -0.0002(9) -0.0043(9)
O18 0.0251(10) 0.0215(9) 0.0173(9) -0.0039(7) -0.0027(7) 0.0023(8)
O18 0.0207(10) 0.0235(9) 0.0268(9) -0.0066(8) -0.0061(8) -0.0023(8)
O6 0.0246(10) 0.0281(9) 0.0177(9) 0.0018(8) -0.0015(7) -0.0111(8)
O16 0.0329(12) 0.0412(12) 0.0172(9) -0.0057(9) -0.0117(8) 0.0140(10)
O16 0.0214(10) 0.0310(10) 0.0344(10) -0.0135(8) 0.0065(8) -0.0049(8)
O14 0.0263(10) 0.0275(9) 0.0205(9) -0.0096(8) -0.0089(7) 0.0027(8)
C9a 0.0187(12) 0.0153(11) 0.0155(11) 0.0035(9) -0.0031(10) -0.0052(9)
C9aB 0.0183(12) 0.0191(11) 0.0106(11) 0.0023(9) -0.0022(9) -0.0059(9)
C5 0.0193(13) 0.0182(11) 0.0131(11) 0.0040(10) -0.0024(10) -0.0052(10)
C5 0.115(5) 0.104(5) 0.113(6) -0.016(4) -0.026(4) -0.041(4)
C5B 0.0196(13) 0.0186(12) 0.0131(11) 0.0013(10) -0.0016(10) -0.0058(10)
O7 0.076(2) 0.0565(17) 0.093(3) -0.0215(17) 0.015(2) -0.0208(16)
O7 0.0281(10) 0.0403(11) 0.0157(9) 0.0021(8) -0.0088(7) -0.0156(8)
C5' 0.0165(12) 0.0178(12) 0.0146(11) -0.0039(10) -0.0020(9) 0.0023(10)
O20 0.0245(10) 0.0454(11) 0.0131(9) 0.0022(8) -0.0042(7) -0.0151(8)
C2B 0.0177(13) 0.0197(12) 0.0188(12) -0.0036(10) -0.0018(10) -0.0030(10)
C9a'B 0.0185(12) 0.0225(12) 0.0128(11) -0.0033(10) -0.0038(9) -0.0003(10)
C24 0.0248(14) 0.0227(12) 0.0114(11) -0.0015(10) -0.0015(10) -0.0036(11)
C1 0.0240(14) 0.0224(12) 0.0099(11) 0.0009(10) -0.0030(10) -0.0044(10)
C1 0.062(3) 0.0411(19) 0.0395(19) -0.0042(16) 0.0130(18) -0.0070(18)
C7'B 0.0175(13) 0.0283(13) 0.0171(12) -0.0046(10) -0.0030(10) -0.0069(10)
C1aB 0.0185(12) 0.0176(11) 0.0126(11) 0.0004(9) -0.0026(9) -0.0047(9)
C9a' 0.0188(12) 0.0198(12) 0.0137(11) -0.0016(10) -0.0026(10) -0.0024(10)
C5'B 0.0174(13) 0.0188(12) 0.0129(11) -0.0053(9) -0.0013(9) 0.0014(10)
C4a 0.0199(13) 0.0166(11) 0.0126(11) -0.0001(9) -0.0010(9) -0.0045(9)
C1a 0.0182(12) 0.0167(11) 0.0152(11) 0.0012(9) -0.0016(9) -0.0051(9)
C6'B 0.0147(12) 0.0182(11) 0.0183(12) -0.0027(10) 0.0001(10) -0.0005(10)
C6 0.0195(13) 0.0167(11) 0.0185(12) -0.0003(10) 0.0020(10) -0.0028(10)
C6 0.127(6) 0.111(5) 0.121(5) -0.041(4) 0.033(5) -0.018(5)
C3 0.0295(18) 0.050(2) 0.0407(18) -0.0134(15) -0.0078(14) 0.0016(15)
C3 0.0201(13) 0.0175(11) 0.0168(12) 0.0008(10) 0.0002(10) -0.0043(10)
C10 0.0185(12) 0.0179(11) 0.0110(11) 0.0028(9) -0.0030(9) -0.0054(9)
C1B 0.0192(13) 0.0201(12) 0.0173(12) -0.0002(10) -0.0057(10) -0.0053(10)
C2 0.0201(13) 0.0208(12) 0.0151(12) -0.0001(10) -0.0006(10) -0.0092(10)
C8'B 0.0232(14) 0.0274(13) 0.0114(11) -0.0029(10) -0.0037(10) -0.0018(11)
C7 0.0163(13) 0.0182(12) 0.0224(13) 0.0021(10) -0.0027(10) -0.0025(10)
C10B 0.0222(13) 0.0211(12) 0.0129(12) 0.0009(10) -0.0024(10) -0.0028(10)
C9 0.0215(13) 0.0194(12) 0.0140(11) 0.0048(10) -0.0025(10) -0.0084(10)
C10a'B 0.0177(12) 0.0169(11) 0.0129(11) -0.0031(9) -0.0031(9) 0.0026(10)
C3B 0.0172(12) 0.0184(11) 0.0183(12) 0.0008(10) -0.0028(10) -0.0054(10)
C7B 0.0200(13) 0.0134(11) 0.0163(11) -0.0005(9) -0.0027(10) 0.0002(9)
C4 0.0323(18) 0.050(2) 0.0370(18) -0.0034(16) -0.0043(14) -0.0058(15)
C4 0.0195(13) 0.0204(12) 0.0129(11) 0.0017(10) -0.0027(9) -0.0051(10)
C6' 0.0211(13) 0.0163(11) 0.0140(11) -0.0006(10) 0.0008(10) -0.0018(10)
C4aB 0.0188(12) 0.0188(11) 0.0140(11) 0.0017(10) -0.0023(9) -0.0048(10)
C9B 0.0187(12) 0.0185(11) 0.0159(11) 0.0035(10) -0.0055(9) -0.0083(9)
C4a' 0.0195(13) 0.0165(12) 0.0216(13) -0.0022(10) -0.0007(10) -0.0020(10)
C10a' 0.0171(12) 0.0150(11) 0.0174(12) -0.0029(9) -0.0029(10) -0.0022(9)
C6B 0.0185(13) 0.0174(11) 0.0172(12) 0.0008(10) 0.0002(10) -0.0064(9)
O22 0.0355(11) 0.0377(10) 0.0135(8) 0.0025(8) -0.0078(8) -0.0198(8)
C4B 0.0169(13) 0.0218(12) 0.0158(12) 0.0029(10) -0.0042(10) -0.0041(10)
C4a'B 0.0175(13) 0.0204(12) 0.0134(11) 0.0003(10) -0.0027(9) -0.0022(10)
C8' 0.0207(13) 0.0233(13) 0.0186(12) -0.0020(11) -0.0055(10) -0.0007(11)
O26 0.0402(12) 0.0661(14) 0.0116(9) -0.0044(9) 0.0044(8) -0.0277(10)
O12 0.0401(12) 0.0515(12) 0.0202(10) -0.0023(9) 0.0062(9) -0.0260(9)
C8 0.0208(13) 0.0174(11) 0.0144(12) 0.0024(10) -0.0027(10) -0.0060(10)
C8 0.0260(16) 0.0438(18) 0.0366(17) 0.0002(15) -0.0055(13) -0.0042(14)
O9 0.0304(10) 0.0419(11) 0.0175(9) 0.0050(8) -0.0099(8) -0.0159(8)
C8B 0.0196(13) 0.0196(11) 0.0146(12) 0.0057(10) -0.0052(10) -0.0078(10)
C10' 0.0185(13) 0.0214(12) 0.0178(12) -0.0017(10) -0.0048(10) -0.0011(10)
O21 0.0254(10) 0.0429(11) 0.0128(8) 0.0025(8) -0.0067(7) -0.0115(8)
C64 0.0223(13) 0.0184(12) 0.0139(12) -0.0019(10) -0.0018(10) -0.0010(10)
O8 0.0336(11) 0.0420(11) 0.0162(9) 0.0031(8) -0.0086(8) -0.0160(9)
O8 0.0271(11) 0.0414(11) 0.0382(11) -0.0173(9) 0.0021(9) -0.0090(9)
C1a'B 0.0172(13) 0.0197(12) 0.0125(11) -0.0008(10) 0.0009(10) 0.0004(10)
O25 0.0280(10) 0.0323(10) 0.0148(8) -0.0083(8) 0.0017(8) -0.0056(8)
O23 0.0215(10) 0.0304(10) 0.0432(12) 0.0090(9) -0.0149(9) -0.0064(8)
C10aB 0.0155(12) 0.0195(12) 0.0150(11) 0.0016(10) -0.0023(9) -0.0076(9)
C12'B 0.0200(13) 0.0268(13) 0.0206(13) -0.0033(11) 0.0014(10) -0.0106(10)
C12 0.0261(15) 0.0267(14) 0.0284(14) -0.0126(11) -0.0009(12) 0.0040(12)
C73 0.0224(13) 0.0227(12) 0.0160(12) -0.0020(10) -0.0050(10) -0.0009(10)
C9' 0.0231(14) 0.0242(13) 0.0150(12) -0.0005(10) -0.0030(10) -0.0039(11)
C1'B 0.0230(14) 0.0273(13) 0.0096(11) -0.0021(10) -0.0006(10) -0.0030(11)
O24 0.0239(11) 0.0220(10) 0.0481(13) 0.0006(9) 0.0005(9) -0.0041(8)
C12' 0.0221(14) 0.0297(14) 0.0226(13) 0.0010(11) 0.0007(11) -0.0120(11)
C7' 0.0172(13) 0.0225(12) 0.0244(13) -0.0020(11) -0.0027(10) -0.0050(10)
C3'B 0.0194(13) 0.0230(13) 0.0166(12) 0.0015(10) -0.0014(10) -0.0043(10)
C82 0.0255(14) 0.0266(13) 0.0188(12) -0.0034(11) -0.0021(11) -0.0062(11)
O13 0.0320(11) 0.0283(9) 0.0178(9) 0.0019(8) -0.0070(8) -0.0102(8)
C11 0.0216(14) 0.0245(13) 0.0217(13) -0.0018(11) -0.0018(11) -0.0011(11)
C87 0.0222(15) 0.0300(15) 0.0274(14) -0.0073(12) -0.0024(12) 0.0038(12)
C4'B 0.0227(13) 0.0217(12) 0.0123(11) 0.0028(10) -0.0038(10) -0.0063(10)
C2'B 0.0207(14) 0.0328(14) 0.0155(12) -0.0047(11) 0.0024(10) -0.0053(11)
C91 0.0173(13) 0.0203(12) 0.0249(13) -0.0032(11) -0.0052(10) -0.0018(10)
C11'B 0.0250(14) 0.0302(14) 0.0165(12) 0.0003(11) -0.0020(10) -0.0090(11)
C93 0.0298(15) 0.0356(14) 0.0155(12) -0.0045(11) 0.0006(11) -0.0136(12)
C95 0.0227(14) 0.0245(13) 0.0298(14) -0.0085(11) 0.0020(11) -0.0059(11)
S3 0.0774(9) 0.0399(6) 0.0797(9) -0.0024(6) -0.0170(7) -0.0199(5)
O28 0.0354(13) 0.0378(12) 0.0465(13) -0.0093(10) -0.0144(10) -0.0010(10)
O30 0.0297(11) 0.0349(11) 0.0323(11) -0.0048(9) -0.0137(9) 0.0036(9)
O37 0.0372(12) 0.0530(13) 0.0350(12) 0.0148(11) -0.0189(9) -0.0184(10)
C11' 0.0227(15) 0.0335(15) 0.0335(15) -0.0049(13) 0.0014(12) -0.0078(12)
O32 0.060(2) 0.069(2) 0.177(4) 0.055(2) 0.002(3) -0.0048(18)
O33 0.049(2) 0.046(2) 0.0416(19) -0.0090(15) 0.0005(16) -0.0076(16)
O36 0.040(2) 0.0377(18) 0.085(3) 0.0000(19) -0.0113(19) -0.0051(15)
S4 0.0774(9) 0.0399(6) 0.0797(9) -0.0024(6) -0.0170(7) -0.0199(5)
O31 0.089(3) 0.075(2) 0.103(3) 0.021(2) -0.013(2) -0.011(2)
O35 0.040(2) 0.0377(18) 0.085(3) 0.0000(19) -0.0113(19) -0.0051(15)
C17 0.127(6) 0.111(5) 0.121(5) -0.041(4) 0.033(5) -0.018(5)
C19 0.115(5) 0.104(5) 0.113(6) -0.016(4) -0.026(4) -0.041(4)
O34 0.049(2) 0.046(2) 0.0416(19) -0.0090(15) 0.0005(16) -0.0076(16)

loop_
_atom_type_symbol
_atom_type_description
_atom_type_scat_dispersion_real
_atom_type_scat_dispersion_imag
_atom_type_scat_source
C C 0.0181 0.0091 'International Tables Vol C Tables 4.2.6.8 and 6.1.1.4'
H H 0.0000 0.0000 'International Tables Vol C Tables 4.2.6.8 and 6.1.1.4'
O O 0.0492 0.0322 'International Tables Vol C Tables 4.2.6.8 and 6.1.1.4'
S S 0.3331 0.5567 'International Tables Vol C Tables 4.2.6.8 and 6.1.1.4'

loop_
_geom_angle_atom_site_label_1
_geom_angle_atom_site_label_2
_geom_angle_atom_site_label_3
_geom_angle
C3 S2 C4 98.04(19)
O8 S2 C3 106.06(16)
O8 S2 C4 105.94(16)
C1 S1 C8 96.2(2)
O28 S1 C1 107.11(18)
O28 S1 C8 105.76(16)
C6'B O19 C12'B 118.1(2)
C6 O19 C12 118.3(2)
C4a' C1a' C9' 120.2(2)
C4a' C1a' C82 123.9(3)
C9' C1a' C82 115.8(2)
C9a C10a C10 119.3(2)
C5 C10a C9a 120.9(2)
C5 C10a C10 119.8(2)
C6B O18 C87 117.9(2)
C6' O6 C12' 117.7(2)
C10a C9a C9 121.7(2)
C8 C9a C10a 118.5(2)
C8 C9a C9 119.9(2)
C8B C9aB C9B 119.4(2)
C8B C9aB C10aB 118.8(2)
C10aB C9aB C9B 121.8(2)
C10a C5 C5' 125.5(2)
C10a C5 C6 118.7(2)
C6 C5 C5' 115.8(2)
C6B C5B C5'B 116.6(2)
C10aB C5B C5'B 124.7(2)
C10aB C5B C6B 118.6(2)
C6' C5' C5 117.4(2)
C10a' C5' C5 124.1(3)
C10a' C5' C6' 118.1(2)
O14 C2B C1B 122.6(2)
O14 C2B C3B 116.4(2)
C1B C2B C3B 121.0(3)
C8'B C9a'B C24 121.0(3)
C8'B C9a'B C10a'B 118.8(2)
C10a'B C9a'B C24 120.2(3)
C9a'B C24 C1a'B 119.4(2)
O21 C24 C9a'B 121.8(3)
O21 C24 C1a'B 118.8(2)
C1a C1 C2 120.5(2)
C6'B C7'B C8'B 119.4(3)
C1B C1aB C4aB 120.3(2)
C1B C1aB C9B 120.1(2)
C4aB C1aB C9B 119.6(2)
C10a' C9a' C9' 120.9(3)
C8' C9a' C10a' 119.1(2)
C8' C9a' C9' 119.9(3)
C6'B C5'B C5B 117.6(2)
C10a'B C5'B C5B 124.1(3)
C10a'B C5'B C6'B 118.2(2)
C1a C4a C10 121.1(2)
C4 C4a C1a 119.0(2)
C4 C4a C10 119.9(2)
C1 C1a C4a 119.7(2)
C1 C1a C9 119.5(2)
C4a C1a C9 120.8(2)
O19 C6'B C7'B 123.6(3)
O19 C6'B C5'B 114.3(2)
C7'B C6'B C5'B 122.1(2)
O19 C6 C5 114.6(2)
O19 C6 C7 124.1(2)
C7 C6 C5 121.2(3)
C2 C3 C11 119.3(2)
C4 C3 C2 118.4(2)
C4 C3 C11 122.4(3)
O17 C10 C10a 120.8(2)
O17 C10 C4a 120.8(2)
C4a C10 C10a 118.4(2)
C2B C1B C1aB 120.0(3)
O1 C2 C1 122.5(2)
O1 C2 C3 117.1(2)
C1 C2 C3 120.4(2)
O20 C8'B C9a'B 122.1(2)
O20 C8'B C7'B 117.2(3)
C7'B C8'B C9a'B 120.7(3)
C6 C7 C8 119.4(2)
O16 C10B C4aB 120.4(2)
O16 C10B C10aB 120.8(3)
C4aB C10B C10aB 118.7(2)
O2 C9 C9a 121.5(2)
O2 C9 C1a 119.7(2)
C9a C9 C1a 118.8(2)
C9a'B C10a'B C64 118.0(2)
C5'B C10a'B C9a'B 120.9(3)
C5'B C10a'B C64 121.1(2)
C2B C3B C73 119.9(2)
C4B C3B C2B 118.1(2)
C4B C3B C73 122.0(2)
C6B C7B C8B 120.3(2)
C3 C4 C4a 122.1(3)
O6 C6' C5' 114.1(2)
O6 C6' C7' 124.5(3)
C7' C6' C5' 121.4(2)
C1aB C4aB C10B 121.8(2)
C1aB C4aB C4B 118.4(2)
C4B C4aB C10B 119.8(2)
O4 C9B C9aB 121.8(2)
O4 C9B C1aB 119.3(2)
C9aB C9B C1aB 119.0(2)
C1a' C4a' C10' 121.6(3)
C1a' C4a' C91 121.7(3)
C10' C4a' C91 116.7(2)
C5' C10a' C9a' 121.0(3)
C5' C10a' C10' 120.9(2)
C9a' C10a' C10' 118.0(2)
O18 C6B C5B 115.1(2)
O18 C6B C7B 124.0(2)
C7B C6B C5B 120.8(2)
C3B C4B C4aB 122.3(2)
C64 C4a'B C4'B 116.9(2)
C1a'B C4a'B C64 120.3(3)
C1a'B C4a'B C4'B 122.8(2)
O7 C8' C9a' 122.5(2)
O7 C8' C7' 116.3(3)
C9a' C8' C7' 121.2(3)
O4 C8 C9a 122.3(2)
O4 C8 C7 116.4(2)
C7 C8 C9a 121.3(2)
O17 C8B C9aB 122.4(2)
O17 C8B C7B 117.3(2)
C7B C8B C9aB 120.3(2)
C4a' C10' C10a' 119.1(2)
O9 C10' C4a' 119.4(3)
O9 C10' C10a' 121.5(3)
C10a'B C64 C4a'B 119.6(2)
O22 C64 C10a'B 122.0(2)
O22 C64 C4a'B 118.4(3)
C24 C1a'B C1'B 117.2(2)
C4a'B C1a'B C24 120.2(2)
C4a'B C1a'B C1'B 122.6(3)
C9aB C10aB C10B 119.1(2)
C5B C10aB C9aB 121.1(2)
C5B C10aB C10B 119.8(2)
C9a' C9' C1a' 119.5(2)
O8 C9' C1a' 118.8(2)
O8 C9' C9a' 121.7(3)
C1a'B C1'B C2'B 113.8(2)
O25 C1'B C1a'B 108.5(2)
O25 C1'B C2'B 110.9(2)
C6' C7' C8' 119.1(3)
O24 C3'B C4'B 103.5(2)
O24 C3'B C2'B 109.0(2)
O24 C3'B C11'B 111.6(2)
C2'B C3'B C4'B 109.3(2)
C11'B C3'B C4'B 111.7(2)
C11'B C3'B C2'B 111.3(2)
O13 C82 C1a' 107.5(2)
O13 C82 C93 108.2(2)
C93 C82 C1a' 112.7(2)
C4a'B C4'B C3'B 111.7(2)
O23 C4'B C4a'B 108.3(2)
O23 C4'B C3'B 112.5(2)
O26 C2'B C1'B 109.6(2)
O26 C2'B C3'B 111.7(3)
C1'B C2'B C3'B 112.0(2)
O18 C91 C4a' 107.9(2)
O18 C91 C95 112.2(2)
C4a' C91 C95 110.9(2)
O12 C93 C82 106.9(2)
O12 C93 C95 111.9(3)
C82 C93 C95 111.9(3)
O16 C95 C91 105.8(2)
O16 C95 C93 107.3(3)
O16 C95 C11' 111.5(2)
C93 C95 C91 109.3(2)
C11' C95 C91 110.7(3)
C11' C95 C93 112.0(3)
C5 S3 C6 89.9(5)
O7 S3 C5 110.5(4)
O7 S3 C6 103.3(4)
O7 S4 C17 91.1(13)
O7 S4 C19 83.5(12)
C17 S4 C19 94.9(15)

loop_
_geom_bond_atom_site_label_1
_geom_bond_atom_site_label_2
_geom_bond_distance
S2 C3 1.778(4)
S2 C4 1.783(4)
S2 O8 1.502(2)
S1 C1 1.783(4)
S1 C8 1.789(4)
S1 O28 1.507(3)
O4 C9B 1.251(3)
O4 C8 1.353(3)
O2 C9 1.245(3)
O17 C10 1.231(3)
O17 C8B 1.341(3)
O19 C6'B 1.354(3)
O19 C6 1.350(3)
O19 C12'B 1.444(4)
O19 C12 1.437(4)
O1 C2 1.341(3)
C1a' C4a' 1.338(4)
C1a' C9' 1.483(4)
C1a' C82 1.526(4)
C10a C9a 1.423(4)
C10a C5 1.377(4)
C10a C10 1.502(4)
O18 C6B 1.354(3)
O18 C87 1.443(4)
O18 C91 1.427(4)
O6 C6' 1.345(3)
O6 C12' 1.443(4)
O16 C10B 1.226(4)
O16 C95 1.434(4)
O14 C2B 1.357(3)
C9a C9 1.459(4)
C9a C8 1.397(4)
C9aB C9B 1.453(4)
C9aB C8B 1.409(4)
C9aB C10aB 1.421(4)
C5 C5' 1.494(4)
C5 C6 1.421(4)
C5B C5'B 1.490(4)
C5B C6B 1.424(4)
C5B C10aB 1.386(4)
O7 C8' 1.347(4)
O7 S4 1.578(9)
C5' C6' 1.423(4)
C5' C10a' 1.387(4)
O20 C8'B 1.345(3)
C2B C1B 1.390(4)
C2B C3B 1.412(4)
C9a'B C24 1.444(4)
C9a'B C8'B 1.405(4)
C9a'B C10a'B 1.436(4)
C24 O21 1.244(3)
C24 C1a'B 1.480(4)
C1 C1a 1.387(4)
C1 C2 1.390(4)
C7'B C6'B 1.385(4)
C7'B C8'B 1.395(4)
C1aB C1B 1.393(4)
C1aB C4aB 1.406(4)
C1aB C9B 1.483(4)
C9a' C10a' 1.417(4)
C9a' C8' 1.389(4)
C9a' C9' 1.452(4)
C5'B C6'B 1.420(4)
C5'B C10a'B 1.385(4)
C4a C1a 1.406(4)
C4a C10 1.478(4)
C4a C4 1.393(4)
C1a C9 1.478(4)
C6 C7 1.379(4)
C3 C2 1.412(4)
C3 C4 1.377(4)
C3 C11 1.506(4)
C7 C8 1.390(4)
C10B C4aB 1.463(4)
C10B C10aB 1.488(4)
C10a'B C64 1.466(4)
C3B C4B 1.380(4)
C3B C73 1.500(4)
C7B C6B 1.381(4)
C7B C8B 1.394(4)
C6' C7' 1.390(4)
C4aB C4B 1.408(4)
C4a' C10' 1.478(4)
C4a' C91 1.518(4)
C10a' C10' 1.493(4)
O22 C64 1.230(4)
C4a'B C64 1.490(4)
C4a'B C1a'B 1.349(4)
C4a'B C4'B 1.497(4)
C8' C7' 1.391(4)
O26 C2'B 1.425(4)
O12 C93 1.427(4)
O9 C10' 1.224(4)
O8 C9' 1.244(4)
C1a'B C1'B 1.512(4)
O25 C1'B 1.432(4)
O23 C4'B 1.430(3)
C1'B C2'B 1.525(4)
O24 C3'B 1.435(3)
C3'B C4'B 1.540(4)
C3'B C2'B 1.528(4)
C3'B C11'B 1.513(4)
C82 O13 1.436(4)
C82 C93 1.515(5)
C91 C95 1.531(4)
C93 C95 1.528(4)
C95 C11' 1.520(5)
S3 C5 1.806(10)
S3 O7 1.532(4)
S3 C6 1.879(10)
S4 C17 1.81(2)
S4 C19 1.91(2)

loop_
_geom_torsion_atom_site_label_1
_geom_torsion_atom_site_label_2
_geom_torsion_atom_site_label_3
_geom_torsion_atom_site_label_4
_geom_torsion
O19 C6 C7 C8 179.8(3)
C1a' C4a' C10' C10a' -3.4(4)
C1a' C4a' C10' O9 174.9(3)
C1a' C4a' C91 O18 -102.8(3)
C1a' C4a' C91 C95 20.4(4)
C1a' C82 C93 O12 -159.8(2)
C1a' C82 C93 C95 -36.9(3)
C10a C9a C9 O2 -178.6(3)
C10a C9a C9 C1a 1.5(4)
C10a C9a C8 O4 179.5(2)
C10a C9a C8 C7 0.0(4)
C10a C5 C5' C6' 85.4(3)
C10a C5 C5' C10a' -102.2(3)
C10a C5 C6 O19 -179.6(2)
C10a C5 C6 C7 0.8(4)
O18 C91 C95 O16 -176.7(2)
O18 C91 C95 C93 68.1(3)
O18 C91 C95 C11' -55.7(3)
O6 C6' C7' C8' 175.7(3)
O16 C10B C4aB C1aB 178.3(3)
O16 C10B C4aB C4B -0.7(4)
O16 C10B C10aB C9aB -178.8(3)
O16 C10B C10aB C5B 2.0(4)
O14 C2B C1B C1aB 179.5(3)
O14 C2B C3B C4B -179.1(3)
O14 C2B C3B C73 1.5(4)
C9a C10a C5 C5' -179.5(3)
C9a C10a C5 C6 -0.6(4)
C9a C10a C10 O17 -179.9(3)
C9a C10a C10 C4a -0.1(4)
C5 C10a C9a C9 179.5(3)
C5 C10a C9a C8 0.2(4)
C5 C10a C10 O17 -0.5(4)
C5 C10a C10 C4a 179.2(2)
C5 C5' C6' O6 -5.1(3)
C5 C5' C6' C7' 173.3(2)
C5 C5' C10a' C9a' -172.3(2)
C5 C5' C10a' C10' 4.6(4)
C5 C6 C7 C8 -0.7(4)
C5 S3 O7 S4 -60.9(5)
C5B C5'B C6'B O19 3.5(3)
C5B C5'B C6'B C7'B -175.8(2)
C5B C5'B C10a'B C9a'B 175.3(2)
C5B C5'B C10a'B C64 -8.2(4)
O7 C8' C7' C6' -175.3(2)
C5' C5 C6 O19 -0.6(4)
C5' C5 C6 C7 179.8(3)
C5' C6' C7' C8' -2.4(4)
C5' C10a' C10' C4a' -179.5(2)
C5' C10a' C10' O9 2.3(4)
C2B C3B C4B C4aB -0.8(4)
C9a'B C24 C1a'B C4a'B -16.1(4)
C9a'B C24 C1a'B C1'B 164.8(2)
C9a'B C10a'B C64 O22 167.2(3)
C9a'B C10a'B C64 C4a'B -12.6(4)
C24 C9a'B C8'B O20 -0.2(4)
C24 C9a'B C8'B C7'B 177.9(3)
C24 C9a'B C10a'B C5'B -177.8(2)
C24 C9a'B C10a'B C64 5.7(4)
C24 C1a'B C1'B O25 -56.1(3)
C24 C1a'B C1'B C2'B 180.0(2)
C1 C1a C9 O2 -0.8(4)
C1 C1a C9 C9a 179.2(3)
C1aB C4aB C4B C3B 0.1(4)
C9a' C10a' C10' C4a' -2.5(4)
C9a' C10a' C10' O9 179.3(3)
C9a' C8' C7' C6' 4.1(4)
C5'B C5B C6B O18 3.6(4)
C5'B C5B C6B C7B -177.7(3)
C5'B C5B C10aB C9aB 177.4(3)
C5'B C5B C10aB C10B -3.3(4)
C5'B C10a'B C64 O22 -9.4(4)
C5'B C10a'B C64 C4a'B 170.9(2)
C4a C1a C9 O2 179.7(3)
C4a C1a C9 C9a -0.4(4)
C1a C1 C2 O1 179.1(3)
C1a C1 C2 C3 -1.1(4)
C1a C4a C10 O17 -179.1(3)
C1a C4a C10 C10a 1.2(4)
C1a C4a C4 C3 -0.7(4)
C6'B C7'B C8'B O20 178.9(2)
C6'B C7'B C8'B C9a'B 0.7(4)
C6'B C5'B C10a'B C9a'B -1.0(4)
C6'B C5'B C10a'B C64 175.4(2)
C6 C5 C5' C6' -93.5(3)
C6 C5 C5' C10a' 78.9(3)
C6 C7 C8 O4 -179.3(3)
C6 C7 C8 C9a 0.2(4)
C6 S3 O7 S4 34.1(5)
C10 C10a C9a C9 -1.2(4)
C10 C10a C9a C8 179.5(2)
C10 C10a C5 C5' 1.2(4)
C10 C10a C5 C6 -179.9(2)
C10 C4a C1a C1 179.5(3)
C10 C4a C1a C9 -1.0(4)
C10 C4a C4 C3 -179.7(3)
C1B C2B C3B C4B 1.1(4)
C1B C2B C3B C73 -178.2(3)
C1B C1aB C4aB C10B -178.8(3)
C1B C1aB C4aB C4B 0.2(4)
C1B C1aB C9B O4 0.2(4)
C1B C1aB C9B C9aB 179.3(3)
C2 C1 C1a C4a 0.4(4)
C2 C1 C1a C9 -179.2(3)
C2 C3 C4 C4a 0.0(4)
C8'B C9a'B C24 O21 11.6(4)
C8'B C9a'B C24 C1a'B -170.6(2)
C8'B C9a'B C10a'B C5'B 1.1(4)
C8'B C9a'B C10a'B C64 -175.4(2)
C8'B C7'B C6'B O19 -179.9(3)
C8'B C7'B C6'B C5'B -0.6(4)
C10B C4aB C4B C3B 179.1(3)
C9 C9a C8 O4 0.2(4)
C9 C9a C8 C7 -179.3(3)
C10a'B C9a'B C24 O21 -169.6(3)
C10a'B C9a'B C24 C1a'B 8.2(4)
C10a'B C9a'B C8'B O20 -179.0(2)
C10a'B C9a'B C8'B C7'B -0.9(4)
C10a'B C5'B C6'B O19 -179.9(2)
C10a'B C5'B C6'B C7'B 0.8(4)
C3B C2B C1B C1aB -0.8(4)
C4 C4a C1a C1 0.5(4)
C4 C4a C1a C9 -179.9(3)
C4 C4a C10 O17 -0.1(4)
C4 C4a C10 C10a -179.8(2)
C4 C3 C2 O1 -179.3(3)
C4 C3 C2 C1 0.9(4)
C6' C5' C10a' C9a' 0.1(4)
C6' C5' C10a' C10' 177.0(2)
C4aB C1aB C1B C2B 0.1(4)
C4aB C1aB C9B O4 -179.7(3)
C4aB C1aB C9B C9aB -0.7(4)
C4aB C10B C10aB C9aB 0.8(4)
C4aB C10B C10aB C5B -178.5(3)
C9B C9aB C8B O17 1.4(4)
C9B C9aB C8B C7B -179.7(3)
C9B C9aB C10aB C5B 178.9(3)
C9B C9aB C10aB C10B -0.4(4)
C9B C1aB C1B C2B -179.8(3)
C9B C1aB C4aB C10B 1.2(4)
C9B C1aB C4aB C4B -179.8(3)
C4a' C1a' C9' C9a' -8.6(4)
C4a' C1a' C9' O8 167.4(3)
C4a' C1a' C82 O13 122.5(3)
C4a' C1a' C82 C93 3.4(4)
C4a' C91 C95 O16 62.6(3)
C4a' C91 C95 C93 -52.6(3)
C4a' C91 C95 C11' -176.4(2)
C10a' C5' C6' O6 -177.9(2)
C10a' C5' C6' C7' 0.4(4)
C10a' C9a' C8' O7 175.7(2)
C10a' C9a' C8' C7' -3.6(4)
C10a' C9a' C9' C1a' 2.7(4)
C10a' C9a' C9' O8 -173.2(3)
C6B C5B C5'B C6'B 91.6(3)
C6B C5B C5'B C10a'B -84.7(3)
C6B C5B C10aB C9aB 0.8(4)
C6B C5B C10aB C10B -179.9(2)
C6B C7B C8B O17 179.6(2)
C6B C7B C8B C9aB 0.7(4)
C4a'B C1a'B C1'B O25 124.9(3)
C4a'B C1a'B C1'B C2'B 0.9(4)
C8' C9a' C10a' C5' 1.5(4)
C8' C9a' C10a' C10' -175.5(2)
C8' C9a' C9' C1a' -179.2(2)
C8' C9a' C9' O8 4.9(4)
O12 C93 C95 O16 68.2(3)
O12 C93 C95 C91 -177.6(3)
O12 C93 C95 C11' -54.5(4)
C8 C9a C9 O2 0.7(4)
C8 C9a C9 C1a -179.2(2)
C8B C9aB C9B O4 -1.7(4)
C8B C9aB C9B C1aB 179.2(2)
C8B C9aB C10aB C5B 0.0(4)
C8B C9aB C10aB C10B -179.3(2)
C8B C7B C6B O18 178.7(3)
C8B C7B C6B C5B 0.1(4)
C10' C4a' C91 O18 76.6(3)
C10' C4a' C91 C95 -160.2(2)
O21 C24 C1a'B C4a'B 161.8(3)
O21 C24 C1a'B C1'B -17.3(4)
C64 C4a'B C1a'B C24 9.2(4)
C64 C4a'B C1a'B C1'B -171.8(2)
C64 C4a'B C4'B O23 73.0(3)
C64 C4a'B C4'B C3'B -162.6(2)
C1a'B C4a'B C64 C10a'B 5.1(4)
C1a'B C4a'B C64 O22 -174.7(3)
C1a'B C4a'B C4'B O23 -107.2(3)
C1a'B C4a'B C4'B C3'B 17.2(4)
C1a'B C1'B C2'B O26 -160.1(2)
C1a'B C1'B C2'B C3'B -35.5(3)
O25 C1'B C2'B O26 77.2(3)
O25 C1'B C2'B C3'B -158.1(2)
C10aB C9aB C9B O4 179.3(3)
C10aB C9aB C9B C1aB 0.3(4)
C10aB C9aB C8B O17 -179.6(2)
C10aB C9aB C8B C7B -0.8(4)
C10aB C5B C5'B C6'B -85.0(3)
C10aB C5B C5'B C10a'B 98.6(3)
C10aB C5B C6B O18 -179.5(2)
C10aB C5B C6B C7B -0.9(4)
C10aB C10B C4aB C1aB -1.2(4)
C10aB C10B C4aB C4B 179.8(3)
C12'B O19 C6'B C7'B -7.0(4)
C12'B O19 C6'B C5'B 173.7(2)
C12 O19 C6 C5 -179.9(3)
C12 O19 C6 C7 -0.4(4)
C73 C3B C4B C4aB 178.6(3)
C9' C1a' C4a' C10' 8.8(4)
C9' C1a' C4a' C91 -171.8(2)
C9' C1a' C82 O13 -60.7(3)
C9' C1a' C82 C93 -179.8(2)
C9' C9a' C10a' C5' 179.6(2)
C9' C9a' C10a' C10' 2.6(4)
C9' C9a' C8' O7 -2.4(4)
C9' C9a' C8' C7' 178.3(3)
O24 C3'B C4'B C4a'B 65.8(3)
O24 C3'B C4'B O23 -172.2(2)
O24 C3'B C2'B O26 71.2(3)
O24 C3'B C2'B C1'B -52.2(3)
C12' O6 C6' C5' -178.3(2)
C12' O6 C6' C7' 3.5(4)
C82 C1a' C4a' C10' -174.4(3)
C82 C1a' C4a' C91 5.0(4)
C82 C1a' C9' C9a' 174.4(2)
C82 C1a' C9' O8 -9.6(4)
C82 C93 C95 O16 -51.9(3)
C82 C93 C95 C91 62.4(3)
C82 C93 C95 C11' -174.6(3)
O13 C82 C93 O12 81.5(3)
O13 C82 C93 C95 -155.6(2)
C11 C3 C2 O1 -0.2(4)
C11 C3 C2 C1 -180.0(3)
C11 C3 C4 C4a -179.1(3)
C87 O18 C6B C5B -175.6(2)
C87 O18 C6B C7B 5.7(4)
C4'B C4a'B C64 C10a'B -175.1(2)
C4'B C4a'B C64 O22 5.2(4)
C4'B C4a'B C1a'B C24 -170.6(2)
C4'B C4a'B C1a'B C1'B 8.4(4)
C4'B C3'B C2'B O26 -176.3(2)
C4'B C3'B C2'B C1'B 60.2(3)
C2'B C3'B C4'B C4a'B -50.3(3)
C2'B C3'B C4'B O23 71.8(3)
C91 C4a' C10' C10a' 177.2(2)
C91 C4a' C10' O9 -4.5(4)
C11'B C3'B C4'B C4a'B -174.0(2)
C11'B C3'B C4'B O23 -52.0(3)
C11'B C3'B C2'B O26 -52.3(3)
C11'B C3'B C2'B C1'B -175.8(2)
S3 O7 S4 C17 -45.9(12)
S3 O7 S4 C19 48.9(10)
